data_4335272
loop_
_publ_author_name
'Yulia Visitaev'
'Israel Goldberg'
'Arkadi Vigalok'

_publ_section_title
;
 Organopalladium Complexes of Oxacalixarenes: Selecting the Lid for the
 Three-Dimensional Scaffold
;
_journal_name_full 'Inorganic Chemistry'
_journal_page_first 6779
_journal_page_last 6781
_journal_paper_doi 10.1021/ic400925y
_journal_volume 52
_journal_year 2013
_chemical_formula_moiety 'C40 H39 N8 O15 Pd, C7 H11 N2, C3 H6 O, B F4'
_chemical_formula_sum 'C50 H56 B F4 N10 O16 Pd'
_chemical_formula_weight 1246.26
_chemical_name_systematic
; 
 ? 
;
_space_group_IT_number 2
_symmetry_cell_setting triclinic
_symmetry_space_group_name_Hall '-P 1'
_symmetry_space_group_name_H-M 'P -1'
_atom_sites_solution_hydrogens geom
_atom_sites_solution_primary direct
_atom_sites_solution_secondary difmap
_audit_creation_method SHELXL-97
_cell_angle_alpha 92.1781(6)
_cell_angle_beta 92.6925(7)
_cell_angle_gamma 112.4791(12)
_cell_formula_units_Z 2
_cell_length_a 11.1918(2)
_cell_length_b 12.5967(2)
_cell_length_c 21.9968(5)
_cell_measurement_reflns_used 9257
_cell_measurement_temperature 110(2)
_cell_measurement_theta_max 27.90
_cell_measurement_theta_min 2.26
_cell_volume 2857.05(10)
_computing_cell_refinement Denzo
_computing_data_collection 'Collect, Nonius B.V.'
_computing_data_reduction 'Denzo & Scalepack'
_computing_structure_refinement 'SHELXL-97 (Sheldrick, 1997)'
_computing_structure_solution SIR-97
_diffrn_ambient_temperature 110(2)
_diffrn_detector_area_resol_mean 12.8
_diffrn_measured_fraction_theta_full 0.978
_diffrn_measured_fraction_theta_max 0.978
_diffrn_measurement_device_type 'Nonius KappaCCD'
_diffrn_measurement_method '1 deg. \f & \w scans'
_diffrn_radiation_monochromator graphite
_diffrn_radiation_source 'fine-focus sealed tube'
_diffrn_radiation_type MoK\a
_diffrn_radiation_wavelength 0.71073
_diffrn_reflns_av_R_equivalents 0.0580
_diffrn_reflns_av_sigmaI/netI 0.0923
_diffrn_reflns_limit_h_max 14
_diffrn_reflns_limit_h_min 0
_diffrn_reflns_limit_k_max 15
_diffrn_reflns_limit_k_min -16
_diffrn_reflns_limit_l_max 28
_diffrn_reflns_limit_l_min -28
_diffrn_reflns_number 29469
_diffrn_reflns_theta_full 27.90
_diffrn_reflns_theta_max 27.90
_diffrn_reflns_theta_min 2.26
_diffrn_standards_number 0
_exptl_absorpt_coefficient_mu 0.413
_exptl_absorpt_correction_T_max 0.9599
_exptl_absorpt_correction_T_min 0.8861
_exptl_absorpt_correction_type multi-scan
_exptl_absorpt_process_details 'Blessing, 1995'
_exptl_crystal_colour yellow
_exptl_crystal_density_diffrn 1.449
_exptl_crystal_description prism
_exptl_crystal_F_000 1282
_exptl_crystal_size_max 0.30
_exptl_crystal_size_mid 0.15
_exptl_crystal_size_min 0.10
_platon_squeeze_details
;
;
_refine_diff_density_max 1.287
_refine_diff_density_min -0.956
_refine_diff_density_rms 0.108
_refine_ls_extinction_method none
_refine_ls_goodness_of_fit_ref 1.035
_refine_ls_hydrogen_treatment constr
_refine_ls_matrix_type full
_refine_ls_number_parameters 736
_refine_ls_number_reflns 13364
_refine_ls_number_restraints 0
_refine_ls_restrained_S_all 1.035
_refine_ls_R_factor_all 0.1104
_refine_ls_R_factor_gt 0.0627
_refine_ls_shift/su_max 0.001
_refine_ls_shift/su_mean 0.000
_refine_ls_structure_factor_coef Fsqd
_refine_ls_weighting_details 'calc w=1/[\s^2^(Fo^2^)+(0.0933P)^2^+0.0000P] where P=(Fo^2^+2Fc^2^)/3'
_refine_ls_weighting_scheme calc
_refine_ls_wR_factor_gt 0.1491
_refine_ls_wR_factor_ref 0.1681
_reflns_number_gt 8697
_reflns_number_total 13364
_reflns_threshold_expression >2sigma(I)
_cod_data_source_file ic400925y_si_002_03.cif
_cod_data_source_block ar67sq
_cod_original_cell_volume 2857.05(9)
_cod_database_code 4335272

loop_
_symmetry_equiv_pos_as_xyz
'x, y, z'
'-x, -y, -z'

loop_
_atom_site_label
_atom_site_type_symbol
_atom_site_fract_x
_atom_site_fract_y
_atom_site_fract_z
_atom_site_U_iso_or_equiv
_atom_site_adp_type
_atom_site_occupancy
_atom_site_symmetry_multiplicity
_atom_site_calc_flag
_atom_site_refinement_flags
_atom_site_disorder_assembly
_atom_site_disorder_group
Pd1 Pd 0.10910(2) 0.45435(2) 0.293287(13) 0.02393(11) Uani 1 1 d . . .
N2 N 0.0319(3) 0.3040(3) 0.24211(13) 0.0221(7) Uani 1 1 d . A .
C3 C -0.0976(3) 0.2414(3) 0.23855(16) 0.0256(8) Uani 1 1 d . . .
H3 H -0.1474 0.2557 0.2693 0.031 Uiso 1 1 calc R A .
C4 C -0.1603(3) 0.1590(3) 0.19328(16) 0.0242(8) Uani 1 1 d . A .
H4 H -0.2515 0.1183 0.1930 0.029 Uiso 1 1 calc R . .
C5 C -0.0909(3) 0.1340(3) 0.14696(16) 0.0250(8) Uani 1 1 d . . .
C6 C 0.0447(3) 0.1968(3) 0.15201(17) 0.0282(8) Uani 1 1 d . A .
H6 H 0.0978 0.1823 0.1230 0.034 Uiso 1 1 calc R . .
C7 C 0.0992(3) 0.2783(3) 0.19880(16) 0.0258(8) Uani 1 1 d . . .
H7 H 0.1905 0.3194 0.2009 0.031 Uiso 1 1 calc R A .
N8 N -0.1496(3) 0.0561(3) 0.10029(14) 0.0275(7) Uani 1 1 d . A .
C9 C -0.2909(3) -0.0037(4) 0.09638(18) 0.0324(9) Uani 1 1 d . . .
H9A H -0.3178 -0.0455 0.1333 0.049 Uiso 1 1 calc R A .
H9B H -0.3181 -0.0582 0.0606 0.049 Uiso 1 1 calc R . .
H9C H -0.3313 0.0526 0.0927 0.049 Uiso 1 1 calc R . .
C10 C -0.0782(4) 0.0423(4) 0.04932(17) 0.0324(9) Uani 1 1 d . . .
H10A H -0.0445 0.1145 0.0287 0.049 Uiso 1 1 calc R A .
H10B H -0.1360 -0.0192 0.0206 0.049 Uiso 1 1 calc R . .
H10C H -0.0060 0.0224 0.0642 0.049 Uiso 1 1 calc R . .
C11 C 0.1650(3) 0.3858(3) 0.36466(15) 0.0192(7) Uani 1 1 d . A .
C12 C 0.2872(3) 0.3798(3) 0.36880(16) 0.0210(7) Uani 1 1 d . . .
C13 C 0.3474(3) 0.3654(3) 0.42253(17) 0.0252(8) Uani 1 1 d . A .
H13 H 0.4324 0.3656 0.4230 0.030 Uiso 1 1 calc R . .
C14 C 0.2825(3) 0.3508(3) 0.47515(16) 0.0225(8) Uani 1 1 d . . .
C15 C 0.1559(3) 0.3475(3) 0.47302(16) 0.0222(8) Uani 1 1 d . A .
H15 H 0.1087 0.3353 0.5086 0.027 Uiso 1 1 calc R . .
C16 C 0.1017(3) 0.3623(3) 0.41865(16) 0.0217(8) Uani 1 1 d . . .
C17 C 0.3525(4) 0.3450(3) 0.53423(18) 0.0296(9) Uani 1 1 d . A .
O18 O 0.2809(2) 0.3374(2) 0.58108(11) 0.0282(6) Uani 1 1 d . . .
O19 O 0.4612(3) 0.3475(3) 0.53764(13) 0.0483(8) Uani 1 1 d . . .
C20 C 0.3428(4) 0.3433(4) 0.64113(17) 0.0356(10) Uani 1 1 d . A .
H20A H 0.4239 0.4129 0.6468 0.043 Uiso 1 1 calc R . .
H20B H 0.3643 0.2748 0.6462 0.043 Uiso 1 1 calc R . .
C21 C 0.2497(4) 0.3478(4) 0.68636(18) 0.0428(11) Uani 1 1 d . . .
H21A H 0.2231 0.4120 0.6785 0.064 Uiso 1 1 calc R A .
H21B H 0.2913 0.3590 0.7276 0.064 Uiso 1 1 calc R . .
H21C H 0.1733 0.2754 0.6828 0.064 Uiso 1 1 calc R . .
O22 O 0.3563(2) 0.3951(2) 0.31572(11) 0.0244(6) Uani 1 1 d . A .
C23 C 0.3588(3) 0.2977(3) 0.28742(16) 0.0227(8) Uani 1 1 d . . .
C24 C 0.2823(3) 0.1886(3) 0.30461(16) 0.0222(8) Uani 1 1 d . A .
H24 H 0.2265 0.1809 0.3368 0.027 Uiso 1 1 calc R . .
C25 C 0.2866(3) 0.0913(3) 0.27526(16) 0.0224(8) Uani 1 1 d . . .
C26 C 0.3751(3) 0.1039(3) 0.23057(16) 0.0229(8) Uani 1 1 d . A .
C27 C 0.4536(3) 0.2128(3) 0.21379(16) 0.0246(8) Uani 1 1 d . . .
H27 H 0.5147 0.2211 0.1839 0.030 Uiso 1 1 calc R A .
C28 C 0.4418(3) 0.3083(3) 0.24081(16) 0.0234(8) Uani 1 1 d . A .
N29 N 0.5174(3) 0.4196(3) 0.21779(14) 0.0310(8) Uani 1 1 d . . .
O30 O 0.4722(3) 0.4942(2) 0.21743(13) 0.0382(7) Uani 1 1 d . A .
O31 O 0.6232(3) 0.4319(3) 0.19865(13) 0.0401(7) Uani 1 1 d . A .
N32 N 0.3925(3) 0.0056(3) 0.20100(14) 0.0286(7) Uani 1 1 d . . .
O33 O 0.2984(2) -0.0853(2) 0.19127(13) 0.0338(6) Uani 1 1 d . A .
O34 O 0.5025(2) 0.0197(3) 0.18694(14) 0.0400(7) Uani 1 1 d . A .
O35 O 0.2130(2) -0.0168(2) 0.29027(11) 0.0252(6) Uani 1 1 d . A .
C36 C 0.1299(3) -0.0301(3) 0.33847(17) 0.0240(8) Uani 1 1 d . . .
C37 C 0.1650(3) -0.0638(3) 0.39306(16) 0.0245(8) Uani 1 1 d . A .
H37 H 0.2470 -0.0694 0.3988 0.029 Uiso 1 1 calc R . .
C38 C 0.0810(4) -0.0895(3) 0.43981(17) 0.0293(9) Uani 1 1 d . . .
C39 C -0.0384(3) -0.0801(3) 0.43004(17) 0.0266(8) Uani 1 1 d . A .
H39 H -0.0980 -0.0978 0.4611 0.032 Uiso 1 1 calc R . .
C40 C -0.0697(3) -0.0449(3) 0.37468(18) 0.0252(8) Uani 1 1 d . . .
C41 C 0.0117(3) -0.0162(3) 0.32638(17) 0.0236(8) Uani 1 1 d . A .
O42 O -0.0181(2) 0.0217(2) 0.27582(11) 0.0293(6) Uani 1 1 d . . .
O43 O -0.1944(2) -0.0432(2) 0.36420(12) 0.0275(6) Uani 1 1 d . A .
C44 C -0.2039(3) 0.0592(3) 0.36568(17) 0.0250(8) Uani 1 1 d . . .
C45 C -0.3238(3) 0.0654(3) 0.34784(18) 0.0292(9) Uani 1 1 d . A .
C46 C -0.3441(3) 0.1640(3) 0.35631(18) 0.0287(9) Uani 1 1 d . . .
H46 H -0.4267 0.1651 0.3452 0.034 Uiso 1 1 calc R A .
C47 C -0.2453(3) 0.2632(3) 0.38104(17) 0.0258(8) Uani 1 1 d . A .
C48 C -0.1224(3) 0.2625(3) 0.39705(16) 0.0235(8) Uani 1 1 d . . .
C49 C -0.1046(3) 0.1602(3) 0.38835(16) 0.0217(8) Uani 1 1 d . A .
H49 H -0.0215 0.1592 0.3983 0.026 Uiso 1 1 calc R . .
N50 N -0.4315(3) -0.0369(3) 0.32026(18) 0.0389(9) Uani 1 1 d . . .
O51 O -0.5420(3) -0.0422(3) 0.32881(16) 0.0492(9) Uani 1 1 d . A .
O52 O -0.4087(3) -0.1098(3) 0.29053(16) 0.0500(9) Uani 1 1 d . A .
N53 N -0.2751(3) 0.3650(3) 0.39129(17) 0.0368(8) Uani 1 1 d . . .
O54 O -0.3697(3) 0.3697(2) 0.36374(15) 0.0412(8) Uani 1 1 d . A .
O55A O -0.2208(5) 0.4284(5) 0.4387(3) 0.0228(11) Uiso 0.50 1 d P A .
O55B O -0.1941(8) 0.4536(7) 0.4144(4) 0.065(2) Uiso 0.50 1 d P A .
O56 O -0.0258(2) 0.3619(2) 0.41857(11) 0.0237(6) Uani 1 1 d . A .
N57 N 0.1884(3) 0.6167(3) 0.33873(17) 0.0352(8) Uani 1 1 d . A 1
C58 C 0.1782(5) 0.6997(5) 0.2960(2) 0.0607(14) Uiso 1 1 d . A 1
H58A H 0.1705 0.7644 0.3201 0.073 Uiso 1 1 calc R A 1
H58B H 0.2610 0.7310 0.2760 0.073 Uiso 1 1 calc R A 1
C59 C 0.0851(7) 0.6653(6) 0.2535(4) 0.0299(17) Uani 0.50 1 d P A 1
H59A H 0.1051 0.7232 0.2223 0.036 Uiso 1 1 calc R A 1
H59B H 0.0043 0.6616 0.2715 0.036 Uiso 1 1 calc R A 1
N60 N 0.0603(3) 0.5425(3) 0.22071(15) 0.0360(8) Uani 1 1 d . A .
C61A C 0.0938(8) 0.6278(7) 0.3899(3) 0.0271(16) Uiso 0.50 1 d P . .
H61A H 0.1296 0.7055 0.4097 0.041 Uiso 0.50 1 d PR A .
H61B H 0.0875 0.5715 0.4204 0.041 Uiso 0.50 1 d PR . .
H61C H 0.0074 0.6125 0.3709 0.041 Uiso 0.50 1 d PR . .
C62A C 0.3113(7) 0.6465(7) 0.3781(4) 0.0317(17) Uiso 0.50 1 d P . .
H62A H 0.3718 0.6231 0.3557 0.047 Uiso 0.50 1 d PR A .
H62B H 0.2939 0.6068 0.4161 0.047 Uiso 0.50 1 d PR . .
H62C H 0.3496 0.7299 0.3875 0.047 Uiso 0.50 1 d PR . .
C61B C 0.3383(8) 0.6557(8) 0.3339(4) 0.039(2) Uiso 0.50 1 d P A .
H61D H 0.3794 0.7395 0.3413 0.059 Uiso 0.50 1 d PR . .
H61E H 0.3557 0.6340 0.2930 0.059 Uiso 0.50 1 d PR . .
H61F H 0.3735 0.6187 0.3644 0.059 Uiso 0.50 1 d PR . .
C62B C 0.1644(9) 0.6319(8) 0.3968(4) 0.043(2) Uiso 0.50 1 d P A .
H62D H 0.2076 0.7134 0.4104 0.064 Uiso 0.50 1 d PR . .
H62E H 0.1973 0.5859 0.4225 0.064 Uiso 0.50 1 d PR . .
H62F H 0.0707 0.6074 0.4001 0.064 Uiso 0.50 1 d PR . .
C63 C -0.0767(5) 0.5082(5) 0.2066(3) 0.0726(17) Uiso 1 1 d . . .
H63A H -0.0910 0.5592 0.1771 0.109 Uiso 1 1 d R A .
H63B H -0.1202 0.5126 0.2437 0.109 Uiso 1 1 d R . .
H63C H -0.1121 0.4288 0.1889 0.109 Uiso 1 1 d R . .
C64 C 0.1530(9) 0.5619(9) 0.1743(4) 0.051(2) Uiso 0.50 1 d P . .
H64A H 0.1500 0.4880 0.1570 0.077 Uiso 1 1 d R A .
H64B H 0.2404 0.6074 0.1923 0.077 Uiso 1 1 d R . .
H64C H 0.1307 0.6040 0.1420 0.077 Uiso 1 1 d R . .
C59A C 0.1408(8) 0.6580(8) 0.2280(4) 0.0337(19) Uiso 0.50 1 d P A 2
C64A C 0.0724(10) 0.4961(9) 0.1530(5) 0.055(3) Uiso 0.50 1 d P A 2
B65 B 0.3541(4) 0.2148(5) 0.0652(2) 0.0369(12) Uani 1 1 d . . .
F66 F 0.3541(3) 0.3071(2) 0.10171(11) 0.0493(7) Uani 1 1 d . . .
F67 F 0.2710(2) 0.1123(2) 0.08775(12) 0.0490(7) Uani 1 1 d . . .
F68 F 0.4772(3) 0.2142(3) 0.06776(14) 0.0687(9) Uani 1 1 d . . .
F69 F 0.3129(3) 0.2213(3) 0.00593(12) 0.0638(9) Uani 1 1 d . . .
C70 C 0.3192(4) 0.7591(4) 0.0592(2) 0.0392(10) Uani 1 1 d . . .
O71 O 0.2071(3) 0.6930(3) 0.04813(17) 0.0583(10) Uani 1 1 d . . .
C72 C 0.4185(4) 0.7228(4) 0.0911(2) 0.0503(12) Uani 1 1 d . . .
H72A H 0.3780 0.6416 0.1000 0.076 Uiso 1 1 calc R . .
H72B H 0.4522 0.7699 0.1292 0.076 Uiso 1 1 calc R . .
H72C H 0.4898 0.7334 0.0647 0.076 Uiso 1 1 calc R . .
C73 C 0.3664(4) 0.8797(4) 0.0406(2) 0.0437(11) Uani 1 1 d . . .
H73A H 0.4163 0.8864 0.0045 0.066 Uiso 1 1 calc R . .
H73B H 0.4219 0.9313 0.0741 0.066 Uiso 1 1 calc R . .
H73C H 0.2923 0.9009 0.0311 0.066 Uiso 1 1 calc R . .
C74 C 0.9657(4) 0.7763(4) 0.09971(18) 0.0344(9) Uani 1 1 d . . .
H74 H 1.0258 0.7697 0.0722 0.041 Uiso 1 1 calc R . .
C75 C 1.0039(4) 0.8643(4) 0.14404(19) 0.0372(10) Uani 1 1 d . . .
H75 H 1.0912 0.9182 0.1465 0.045 Uiso 1 1 calc R . .
N76 N 0.9234(3) 0.8774(3) 0.18403(15) 0.0372(9) Uani 1 1 d . . .
H76 H 0.9494 0.9352 0.2220 0.045 Uiso 1 1 d R . .
C77 C 0.7995(4) 0.8027(4) 0.18017(19) 0.0396(10) Uani 1 1 d . . .
H77 H 0.7418 0.8128 0.2080 0.048 Uiso 1 1 calc R . .
C78 C 0.7535(4) 0.7122(4) 0.13725(19) 0.0360(10) Uani 1 1 d . . .
H78 H 0.6653 0.6608 0.1361 0.043 Uiso 1 1 calc R . .
C79 C 0.8352(4) 0.6948(3) 0.09516(17) 0.0306(9) Uani 1 1 d . . .
N80 N 0.7949(3) 0.6045(3) 0.05418(16) 0.0369(8) Uani 1 1 d . . .
C81 C 0.6578(4) 0.5252(4) 0.0481(2) 0.0517(13) Uani 1 1 d . . .
H81A H 0.6290 0.4991 0.0882 0.078 Uiso 1 1 calc R . .
H81B H 0.6480 0.4587 0.0208 0.078 Uiso 1 1 calc R . .
H81C H 0.6050 0.5651 0.0311 0.078 Uiso 1 1 calc R . .
C82 C 0.8752(5) 0.5970(4) 0.0050(2) 0.0498(12) Uani 1 1 d . . .
H82A H 0.8701 0.6476 -0.0270 0.075 Uiso 1 1 calc R . .
H82B H 0.8440 0.5175 -0.0122 0.075 Uiso 1 1 calc R . .
H82C H 0.9654 0.6210 0.0211 0.075 Uiso 1 1 calc R . .

loop_
_atom_site_aniso_label
_atom_site_aniso_U_11
_atom_site_aniso_U_22
_atom_site_aniso_U_33
_atom_site_aniso_U_23
_atom_site_aniso_U_13
_atom_site_aniso_U_12
Pd1 0.01908(15) 0.02102(17) 0.02953(17) 0.00266(12) -0.00311(11) 0.00577(11)
N2 0.0156(14) 0.0284(17) 0.0208(15) 0.0005(13) -0.0021(11) 0.0074(12)
C3 0.0268(19) 0.028(2) 0.0246(19) 0.0022(16) 0.0048(15) 0.0126(16)
C4 0.0164(16) 0.025(2) 0.0282(19) 0.0026(16) 0.0015(14) 0.0044(14)
C5 0.0267(19) 0.026(2) 0.0227(18) 0.0021(16) -0.0005(15) 0.0114(16)
C6 0.0219(18) 0.036(2) 0.0269(19) 0.0018(17) 0.0006(15) 0.0108(16)
C7 0.0187(17) 0.031(2) 0.0250(19) 0.0014(16) -0.0007(14) 0.0067(15)
N8 0.0238(15) 0.0306(18) 0.0257(16) -0.0031(14) 0.0013(13) 0.0082(13)
C9 0.028(2) 0.036(2) 0.028(2) -0.0067(18) 0.0001(16) 0.0070(17)
C10 0.034(2) 0.038(2) 0.026(2) -0.0026(18) 0.0041(16) 0.0146(18)
C11 0.0166(16) 0.0131(17) 0.0259(18) -0.0042(14) -0.0036(14) 0.0046(13)
C12 0.0169(16) 0.0169(18) 0.0266(18) -0.0009(15) 0.0043(14) 0.0034(14)
C13 0.0165(16) 0.0174(18) 0.039(2) -0.0024(16) -0.0050(15) 0.0048(14)
C14 0.0188(17) 0.0229(19) 0.0233(18) -0.0002(15) -0.0027(14) 0.0059(14)
C15 0.0226(17) 0.0186(18) 0.0239(18) -0.0041(15) -0.0004(14) 0.0071(14)
C16 0.0164(16) 0.0181(18) 0.0306(19) -0.0050(15) -0.0011(14) 0.0078(14)
C17 0.0245(19) 0.026(2) 0.033(2) 0.0011(17) -0.0078(16) 0.0050(16)
O18 0.0295(14) 0.0293(15) 0.0215(13) 0.0009(11) -0.0040(11) 0.0072(11)
O19 0.0304(16) 0.078(2) 0.0409(17) 0.0100(17) -0.0045(13) 0.0263(16)
C20 0.042(2) 0.029(2) 0.028(2) 0.0039(17) -0.0114(18) 0.0056(18)
C21 0.052(3) 0.037(3) 0.026(2) 0.0024(19) -0.0030(19) 0.004(2)
O22 0.0201(12) 0.0225(13) 0.0281(13) -0.0006(11) 0.0021(10) 0.0057(10)
C23 0.0179(16) 0.0233(19) 0.0256(18) -0.0030(15) -0.0043(14) 0.0077(14)
C24 0.0157(16) 0.0218(19) 0.0266(19) 0.0035(15) 0.0025(14) 0.0043(14)
C25 0.0160(16) 0.0212(19) 0.0285(19) 0.0001(15) -0.0024(14) 0.0059(14)
C26 0.0178(17) 0.0225(19) 0.0261(19) -0.0038(15) -0.0018(14) 0.0060(14)
C27 0.0139(16) 0.030(2) 0.0260(19) -0.0032(16) 0.0001(14) 0.0046(14)
C28 0.0142(16) 0.0225(19) 0.0282(19) 0.0032(16) 0.0005(14) 0.0010(14)
N29 0.0270(17) 0.0293(19) 0.0281(17) 0.0003(15) 0.0033(14) 0.0012(14)
O30 0.0438(17) 0.0274(16) 0.0410(17) 0.0051(13) 0.0111(13) 0.0098(13)
O31 0.0255(14) 0.0402(17) 0.0424(17) -0.0012(14) 0.0108(12) -0.0015(12)
N32 0.0226(16) 0.0295(18) 0.0310(17) -0.0041(14) 0.0047(13) 0.0073(14)
O33 0.0259(14) 0.0265(15) 0.0422(16) -0.0072(13) 0.0062(12) 0.0029(12)
O34 0.0233(14) 0.0404(17) 0.0570(19) -0.0088(15) 0.0140(13) 0.0129(12)
O35 0.0272(13) 0.0201(13) 0.0302(14) 0.0006(11) 0.0073(11) 0.0106(11)
C36 0.0226(18) 0.0219(19) 0.0285(19) 0.0001(16) 0.0038(15) 0.0096(15)
C37 0.0227(18) 0.0234(19) 0.031(2) 0.0015(16) -0.0006(15) 0.0129(15)
C38 0.030(2) 0.028(2) 0.032(2) 0.0021(17) 0.0017(16) 0.0132(17)
C39 0.0299(19) 0.0187(19) 0.028(2) -0.0023(16) 0.0080(15) 0.0054(15)
C40 0.0161(16) 0.0172(18) 0.039(2) -0.0027(16) -0.0012(15) 0.0039(14)
C41 0.0220(17) 0.0179(18) 0.0296(19) -0.0009(15) -0.0013(15) 0.0069(14)
O42 0.0346(15) 0.0255(14) 0.0300(14) 0.0025(12) -0.0024(11) 0.0143(12)
O43 0.0150(12) 0.0193(13) 0.0462(16) -0.0037(12) -0.0004(11) 0.0052(10)
C44 0.0203(17) 0.0199(19) 0.034(2) 0.0008(16) 0.0021(15) 0.0072(14)
C45 0.0186(18) 0.022(2) 0.043(2) -0.0048(17) -0.0030(16) 0.0040(15)
C46 0.0148(17) 0.031(2) 0.040(2) -0.0008(18) -0.0022(15) 0.0091(15)
C47 0.0199(17) 0.0242(19) 0.036(2) -0.0007(16) -0.0016(15) 0.0123(15)
C48 0.0178(17) 0.0231(19) 0.0260(19) 0.0000(15) 0.0037(14) 0.0039(14)
C49 0.0135(16) 0.0235(19) 0.0279(19) 0.0003(15) 0.0011(14) 0.0071(14)
N50 0.0234(17) 0.0264(19) 0.062(2) -0.0006(18) -0.0152(17) 0.0064(15)
O51 0.0207(15) 0.0324(17) 0.089(3) 0.0005(16) -0.0109(15) 0.0056(12)
O52 0.0367(17) 0.0301(17) 0.080(2) -0.0237(17) -0.0227(16) 0.0146(14)
N53 0.0205(16) 0.0286(19) 0.058(2) -0.0077(17) -0.0065(15) 0.0077(14)
O54 0.0260(14) 0.0335(16) 0.067(2) -0.0016(15) -0.0114(14) 0.0165(13)
O56 0.0158(11) 0.0199(13) 0.0354(14) -0.0044(11) -0.0028(10) 0.0082(10)
N57 0.0275(17) 0.0194(17) 0.055(2) 0.0026(16) -0.0097(16) 0.0059(14)
C59 0.029(4) 0.019(4) 0.045(5) 0.017(4) 0.013(4) 0.010(3)
N60 0.0322(18) 0.038(2) 0.0373(19) 0.0115(16) 0.0000(15) 0.0126(16)
B65 0.028(2) 0.043(3) 0.033(2) -0.011(2) -0.0016(19) 0.008(2)
F66 0.0554(16) 0.0471(16) 0.0415(14) -0.0129(12) -0.0053(12) 0.0178(13)
F67 0.0497(15) 0.0456(16) 0.0469(15) 0.0008(13) 0.0037(12) 0.0131(13)
F68 0.0380(15) 0.098(3) 0.069(2) -0.0128(18) 0.0064(14) 0.0264(16)
F69 0.097(2) 0.0557(18) 0.0361(15) -0.0057(13) -0.0169(15) 0.0297(17)
C70 0.029(2) 0.038(2) 0.046(3) -0.002(2) 0.0085(18) 0.0074(19)
O71 0.0335(18) 0.049(2) 0.080(3) -0.0028(18) -0.0014(16) 0.0034(15)
C72 0.034(2) 0.046(3) 0.068(3) 0.004(3) 0.006(2) 0.012(2)
C73 0.038(2) 0.042(3) 0.049(3) 0.007(2) 0.006(2) 0.012(2)
C74 0.035(2) 0.035(2) 0.032(2) 0.0015(18) -0.0046(17) 0.0139(18)
C75 0.038(2) 0.030(2) 0.044(2) 0.0006(19) -0.012(2) 0.0153(19)
N76 0.049(2) 0.033(2) 0.0312(18) -0.0007(15) -0.0125(16) 0.0193(17)
C77 0.050(3) 0.036(2) 0.034(2) 0.008(2) -0.001(2) 0.019(2)
C78 0.032(2) 0.030(2) 0.040(2) 0.0048(19) -0.0030(18) 0.0056(18)
C79 0.038(2) 0.031(2) 0.0229(19) 0.0032(17) -0.0064(16) 0.0140(18)
N80 0.0362(19) 0.034(2) 0.0361(19) 0.0000(16) -0.0067(15) 0.0101(16)
C81 0.038(3) 0.038(3) 0.062(3) -0.002(2) -0.006(2) -0.003(2)
C82 0.053(3) 0.046(3) 0.044(3) -0.011(2) -0.001(2) 0.014(2)

loop_
_atom_type_symbol
_atom_type_description
_atom_type_scat_dispersion_real
_atom_type_scat_dispersion_imag
_atom_type_scat_source
C C 0.0033 0.0016 'International Tables Vol C Tables 4.2.6.8 and 6.1.1.4'
H H 0.0000 0.0000 'International Tables Vol C Tables 4.2.6.8 and 6.1.1.4'
B B 0.0013 0.0007 'International Tables Vol C Tables 4.2.6.8 and 6.1.1.4'
F F 0.0171 0.0103 'International Tables Vol C Tables 4.2.6.8 and 6.1.1.4'
N N 0.0061 0.0033 'International Tables Vol C Tables 4.2.6.8 and 6.1.1.4'
O O 0.0106 0.0060 'International Tables Vol C Tables 4.2.6.8 and 6.1.1.4'
Pd Pd -0.9988 1.0072 'International Tables Vol C Tables 4.2.6.8 and 6.1.1.4'

loop_
_geom_angle_atom_site_label_1
_geom_angle_atom_site_label_2
_geom_angle_atom_site_label_3
_geom_angle
C11 Pd1 N2 94.69(12)
C11 Pd1 N57 90.31(13)
N2 Pd1 N57 174.79(12)
C11 Pd1 N60 174.85(13)
N2 Pd1 N60 90.31(12)
N57 Pd1 N60 84.67(13)
C7 N2 C3 116.2(3)
C7 N2 Pd1 120.7(2)
C3 N2 Pd1 120.8(2)
N2 C3 C4 123.6(3)
N2 C3 H3 118.2
C4 C3 H3 118.2
C3 C4 C5 120.4(3)
C3 C4 H4 119.8
C5 C4 H4 119.8
N8 C5 C4 122.3(3)
N8 C5 C6 121.9(3)
C4 C5 C6 115.8(3)
C7 C6 C5 119.8(4)
C7 C6 H6 120.1
C5 C6 H6 120.1
N2 C7 C6 124.2(3)
N2 C7 H7 117.9
C6 C7 H7 117.9
C5 N8 C10 121.1(3)
C5 N8 C9 119.5(3)
C10 N8 C9 118.8(3)
N8 C9 H9A 109.5
N8 C9 H9B 109.5
H9A C9 H9B 109.5
N8 C9 H9C 109.5
H9A C9 H9C 109.5
H9B C9 H9C 109.5
N8 C10 H10A 109.5
N8 C10 H10B 109.5
H10A C10 H10B 109.5
N8 C10 H10C 109.5
H10A C10 H10C 109.5
H10B C10 H10C 109.5
C16 C11 C12 113.4(3)
C16 C11 Pd1 124.6(2)
C12 C11 Pd1 120.8(3)
C13 C12 C11 124.0(3)
C13 C12 O22 117.9(3)
C11 C12 O22 118.1(3)
C14 C13 C12 119.2(3)
C14 C13 H13 120.4
C12 C13 H13 120.4
C13 C14 C15 119.4(3)
C13 C14 C17 118.9(3)
C15 C14 C17 121.6(3)
C16 C15 C14 118.6(3)
C16 C15 H15 120.7
C14 C15 H15 120.7
C15 C16 C11 124.9(3)
C15 C16 O56 117.1(3)
C11 C16 O56 117.8(3)
O19 C17 O18 124.7(3)
O19 C17 C14 123.3(4)
O18 C17 C14 112.0(3)
C17 O18 C20 116.9(3)
O18 C20 C21 107.2(3)
O18 C20 H20A 110.3
C21 C20 H20A 110.3
O18 C20 H20B 110.3
C21 C20 H20B 110.3
H20A C20 H20B 108.5
C20 C21 H21A 109.5
C20 C21 H21B 109.5
H21A C21 H21B 109.5
C20 C21 H21C 109.5
H21A C21 H21C 109.5
H21B C21 H21C 109.5
C23 O22 C12 116.2(3)
O22 C23 C24 121.7(3)
O22 C23 C28 119.0(3)
C24 C23 C28 119.3(3)
C25 C24 C23 120.7(3)
C25 C24 H24 119.7
C23 C24 H24 119.7
O35 C25 C24 122.6(3)
O35 C25 C26 118.3(3)
C24 C25 C26 119.1(3)
C27 C26 C25 120.6(3)
C27 C26 N32 117.2(3)
C25 C26 N32 122.2(3)
C28 C27 C26 119.4(3)
C28 C27 H27 120.3
C26 C27 H27 120.3
C27 C28 C23 120.8(3)
C27 C28 N29 117.3(3)
C23 C28 N29 121.8(3)
O30 N29 O31 123.8(3)
O30 N29 C28 119.1(3)
O31 N29 C28 117.1(3)
O33 N32 O34 123.8(3)
O33 N32 C26 119.1(3)
O34 N32 C26 117.2(3)
C25 O35 C36 118.6(3)
C37 C36 O35 117.8(3)
C37 C36 C41 123.9(3)
O35 C36 C41 118.1(3)
C36 C37 C38 120.2(3)
C36 C37 H37 119.9
C38 C37 H37 119.9
C37 C38 C39 118.5(3)
C40 C39 C38 119.6(4)
C40 C39 H39 120.2
C38 C39 H39 120.2
C39 C40 C41 124.5(3)
C39 C40 O43 118.7(3)
C41 C40 O43 116.7(3)
O42 C41 C40 123.1(3)
O42 C41 C36 123.7(3)
C40 C41 C36 113.2(3)
C44 O43 C40 117.5(3)
O43 C44 C49 123.4(3)
O43 C44 C45 119.1(3)
C49 C44 C45 117.3(3)
C46 C45 C44 121.5(3)
C46 C45 N50 118.1(3)
C44 C45 N50 120.4(3)
C45 C46 C47 120.4(3)
C45 C46 H46 119.8
C47 C46 H46 119.8
C46 C47 C48 120.1(3)
C46 C47 N53 117.6(3)
C48 C47 N53 122.2(3)
O56 C48 C49 122.7(3)
O56 C48 C47 119.0(3)
C49 C48 C47 118.3(3)
C44 C49 C48 122.2(3)
C44 C49 H49 118.9
C48 C49 H49 118.9
O52 N50 O51 123.9(3)
O52 N50 C45 119.8(3)
O51 N50 C45 116.3(4)
O55B N53 O54 118.1(5)
O54 N53 O55A 122.8(4)
O55B N53 C47 120.9(5)
O54 N53 C47 118.7(3)
O55A N53 C47 116.2(4)
C48 O56 C16 115.6(3)
C62B N57 C58 117.5(5)
C58 N57 C62A 119.0(4)
C62B N57 C61B 109.2(6)
C58 N57 C61A 100.8(4)
C62A N57 C61A 99.5(5)
C62B N57 Pd1 120.8(5)
C58 N57 Pd1 107.3(3)
C62A N57 Pd1 118.0(4)
C61B N57 Pd1 104.6(4)
C61A N57 Pd1 110.1(3)
C59 C58 N57 118.7(5)
C59 C58 H58A 107.6
N57 C58 H58A 107.6
C59 C58 H58B 107.6
N57 C58 H58B 107.6
H58A C58 H58B 107.1
C58 C59 N60 114.4(6)
C58 C59 H59A 108.7
N60 C59 H59A 108.7
C58 C59 H59B 108.7
N60 C59 H59B 108.7
H59A C59 H59B 107.6
C59A N60 C63 120.5(5)
C59A N60 C64 73.9(6)
C63 N60 C64 123.0(5)
C59A N60 C64A 108.1(6)
C63 N60 C59 97.0(4)
C64 N60 C59 107.0(5)
C64A N60 C59 135.7(5)
C59A N60 Pd1 108.5(4)
C63 N60 Pd1 114.4(3)
C64 N60 Pd1 109.9(4)
C64A N60 Pd1 115.3(4)
C59 N60 Pd1 102.1(3)
F69 B65 F68 110.6(4)
F69 B65 F66 110.7(4)
F68 B65 F66 109.2(3)
F69 B65 F67 109.2(3)
F68 B65 F67 107.9(4)
F66 B65 F67 109.2(4)
O71 C70 C73 121.6(4)
O71 C70 C72 122.2(4)
C73 C70 C72 116.2(4)
C70 C72 H72A 109.5
C70 C72 H72B 109.5
H72A C72 H72B 109.5
C70 C72 H72C 109.5
H72A C72 H72C 109.5
H72B C72 H72C 109.5
C70 C73 H73A 109.5
C70 C73 H73B 109.5
H73A C73 H73B 109.5
C70 C73 H73C 109.5
H73A C73 H73C 109.5
H73B C73 H73C 109.5
C75 C74 C79 119.5(4)
C75 C74 H74 120.2
C79 C74 H74 120.2
N76 C75 C74 122.7(4)
N76 C75 H75 118.6
C74 C75 H75 118.6
C75 N76 C77 118.9(4)
C75 N76 H76 126.1
C77 N76 H76 114.6
N76 C77 C78 122.0(4)
N76 C77 H77 119.0
C78 C77 H77 119.0
C77 C78 C79 120.7(4)
C77 C78 H78 119.6
C79 C78 H78 119.6
N80 C79 C78 122.3(4)
N80 C79 C74 121.6(4)
C78 C79 C74 116.1(4)
C79 N80 C82 121.2(4)
C79 N80 C81 120.5(4)
C82 N80 C81 116.6(4)
N80 C81 H81A 109.5
N80 C81 H81B 109.5
H81A C81 H81B 109.5
N80 C81 H81C 109.5
H81A C81 H81C 109.5
H81B C81 H81C 109.5
N80 C82 H82A 109.5
N80 C82 H82B 109.5
H82A C82 H82B 109.5
N80 C82 H82C 109.5
H82A C82 H82C 109.5
H82B C82 H82C 109.5

loop_
_geom_bond_atom_site_label_1
_geom_bond_atom_site_label_2
_geom_bond_distance
Pd1 C11 2.006(3)
Pd1 N2 2.024(3)
Pd1 N57 2.084(3)
Pd1 N60 2.144(3)
N2 C7 1.346(5)
N2 C3 1.356(4)
C3 C4 1.364(5)
C3 H3 0.9500
C4 C5 1.407(5)
C4 H4 0.9500
C5 N8 1.347(4)
C5 C6 1.415(5)
C6 C7 1.366(5)
C6 H6 0.9500
C7 H7 0.9500
N8 C10 1.449(5)
N8 C9 1.466(5)
C9 H9A 0.9800
C9 H9B 0.9800
C9 H9C 0.9800
C10 H10A 0.9800
C10 H10B 0.9800
C10 H10C 0.9800
C11 C16 1.395(5)
C11 C12 1.398(5)
C12 C13 1.385(5)
C12 O22 1.410(4)
C13 C14 1.376(5)
C13 H13 0.9500
C14 C15 1.400(5)
C14 C17 1.504(5)
C15 C16 1.367(5)
C15 H15 0.9500
C16 O56 1.425(4)
C17 O19 1.203(5)
C17 O18 1.319(5)
O18 C20 1.449(4)
C20 C21 1.489(6)
C20 H20A 0.9900
C20 H20B 0.9900
C21 H21A 0.9800
C21 H21B 0.9800
C21 H21C 0.9800
O22 C23 1.364(4)
C23 C24 1.392(5)
C23 C28 1.392(5)
C24 C25 1.383(5)
C24 H24 0.9500
C25 O35 1.357(4)
C25 C26 1.398(5)
C26 C27 1.391(5)
C26 N32 1.460(5)
C27 C28 1.375(5)
C27 H27 0.9500
C28 N29 1.458(5)
N29 O30 1.225(4)
N29 O31 1.231(4)
N32 O33 1.226(4)
N32 O34 1.231(4)
O35 C36 1.416(4)
C36 C37 1.378(5)
C36 C41 1.415(5)
C37 C38 1.389(5)
C37 H37 0.9500
C38 C39 1.393(5)
C39 C40 1.386(5)
C39 H39 0.9500
C40 C41 1.399(5)
C40 O43 1.412(4)
C41 O42 1.305(4)
O43 C44 1.333(4)
C44 C49 1.386(5)
C44 C45 1.412(5)
C45 C46 1.353(5)
C45 N50 1.472(4)
C46 C47 1.384(5)
C46 H46 0.9500
C47 C48 1.407(5)
C47 N53 1.456(5)
C48 O56 1.354(4)
C48 C49 1.385(5)
C49 H49 0.9500
N50 O52 1.219(5)
N50 O51 1.236(4)
N53 O55B 1.211(8)
N53 O54 1.217(4)
N53 O55A 1.266(6)
O55A O55B 0.657(9)
N57 C62B 1.340(10)
N57 C58 1.464(6)
N57 C62A 1.500(8)
N57 C61B 1.567(9)
N57 C61A 1.619(9)
C58 C59 1.295(8)
C58 H58A 0.9900
C58 H58B 0.9900
C59 N60 1.600(8)
C59 H59A 0.9900
C59 H59B 0.9900
N60 C59A 1.386(9)
N60 C63 1.440(6)
N60 C64 1.450(10)
C61A H61A 0.9800
C61A H61B 0.9800
C61A H61C 0.9800
C62A H62A 0.9800
C62A H62B 0.9800
C62A H62C 0.9800
C61B H61D 0.9800
C61B H61E 0.9800
C61B H61F 0.9800
C62B H62D 0.9800
C62B H62E 0.9800
C62B H62F 0.9800
C63 H63A 0.9800
C63 H63B 0.9800
C63 H63C 0.9800
C64 H64A 0.9800
C64 H64B 0.9800
C64 H64C 0.9800
B65 F69 1.378(5)
B65 F68 1.378(5)
B65 F66 1.387(6)
B65 F67 1.398(6)
C70 O71 1.218(5)
C70 C73 1.486(6)
C70 C72 1.509(6)
C72 H72A 0.9800
C72 H72B 0.9800
C72 H72C 0.9800
C73 H73A 0.9800
C73 H73B 0.9800
C73 H73C 0.9800
C74 C75 1.371(6)
C74 C79 1.424(6)
C74 H74 0.9500
C75 N76 1.339(6)
C75 H75 0.9500
N76 C77 1.342(5)
N76 H76 1.0387
C77 C78 1.371(6)
C77 H77 0.9500
C78 C79 1.400(6)
C78 H78 0.9500
C79 N80 1.342(5)
N80 C82 1.462(6)
N80 C81 1.473(5)
C81 H81A 0.9800
C81 H81B 0.9800
C81 H81C 0.9800
C82 H82A 0.9800
C82 H82B 0.9800
C82 H82C 0.9800

loop_
_geom_hbond_atom_site_label_D
_geom_hbond_atom_site_label_H
_geom_hbond_atom_site_label_A
_geom_hbond_distance_DH
_geom_hbond_distance_HA
_geom_hbond_distance_DA
_geom_hbond_angle_DHA
_geom_hbond_site_symmetry_A
N76 H76 O42 1.04 1.51 2.548(4) 176.9 1_665

loop_
_platon_squeeze_void_nr
_platon_squeeze_void_average_x
_platon_squeeze_void_average_y
_platon_squeeze_void_average_z
_platon_squeeze_void_volume
_platon_squeeze_void_count_electrons
_platon_squeeze_void_content
1 0.219 0.683 0.912 26 3 ' '
2 0.500 1.000 0.500 137 28 ' '
3 0.780 0.317 0.088 26 2 ' '
